data_4100687
loop_
_publ_author_name
'Emmanuel Terazzi'
'Stephane Torelli'
'Jean-Pierre Rivera'
'Jean-Marc Benech'
'Gerald Bernardinelli'
'Cyril Bourgogne'
'Bertrand Donnio'
'Daniel Guillon'
'Daniel Imbert'
'Jean-Claude Bunzli'
'Andre Pinto'
'Damien Jeannerat'
'Claude Piguet'

_publ_section_title
;
Molecular Control of Macroscopic Cubic, Columnar and Lamellar
Organizations in Luminescent Lanthanide-containing Thermotropic
Liquid Crystals.
;
_journal_name_full 'Journal of the American Chemical Society'
_journal_paper_doi 10.1021/ja0446101
_journal_year 2005
_chemical_formula_moiety 'C43 H41 N5 O10'
_chemical_formula_sum 'C43 H41 N5 O10'
_chemical_formula_weight 787.9
_space_group_IT_number 14
_symmetry_cell_setting monoclinic
_symmetry_space_group_name_Hall '-P 2ybc'
_symmetry_space_group_name_H-M 'P 1 21/c 1'
_cell_angle_alpha 90.00000
_cell_angle_beta 92.808(4)
_cell_angle_gamma 90.00000
_cell_formula_units_Z 4
_cell_length_a 8.9867(3)
_cell_length_b 14.0148(6)
_cell_length_c 30.7044(11)
_cell_measurement_temperature 200
_cell_volume 3862.5(3)
_exptl_crystal_density_diffrn 1.355
_cod_original_sg_symbol_H-M 'P 21/c'
_cod_database_code 4100687

loop_
_symmetry_equiv_pos_as_xyz
+x,+y,+z
-x,1/2+y,1/2-z
-x,-y,-z
+x,1/2-y,1/2+z

loop_
_atom_site_label
_atom_site_fract_x
_atom_site_fract_y
_atom_site_fract_z
_atom_site_U_iso_or_equiv
_atom_site_occupancy
_atom_site_adp_type
O1 .3383(3) .67013(19) -.09693(8) .0452(16) 1.00000 Uani
O2 .2095(4) .5784(3) -.14512(9) .070(2) 1.00000 Uani
O3 .3632(3) .7171(3) -.29062(9) .0604(19) 1.00000 Uani
O4 .5834(3) .8359(2) -.26998(9) .0545(17) 1.00000 Uani
O5 .6624(3) .8786(2) -.18747(10) .0575(18) 1.00000 Uani
O6 .3571(3) .5508(2) .40053(9) .0538(18) 1.00000 Uani
O7 .1397(5) .5353(5) .43020(11) .166(5) 1.00000 Uani
O8 .6821(3) .7095(3) .51872(9) .0618(19) 1.00000 Uani
O9 .5155(3) .7206(2) .58740(9) .0532(17) 1.00000 Uani
O10 .2426(3) .6408(3) .58729(9) .0584(19) 1.00000 Uani
N1 .0710(3) .5798(3) .14544(9) .0348(17) 1.00000 Uani
N2 .0737(3) .6730(3) .03801(9) .0391(19) 1.00000 Uani
N3 .1358(3) .5210(3) .05431(10) .0353(17) 1.00000 Uani
N4 .0792(3) .6154(3) .26171(10) .0395(18) 1.00000 Uani
N5 .1718(3) .4838(3) .23038(9) .0363(18) 1.00000 Uani
C1 .0027(4) .6185(3) .10980(12) .034(2) 1.00000 Uani
C2 -.1230(4) .6766(3) .11089(12) .041(3) 1.00000 Uani
C3 -.1813(4) .6946(3) .15085(13) .044(3) 1.00000 Uani
C4 -.1128(4) .6557(3) .18769(12) .039(3) 1.00000 Uani
C5 .0129(4) .5998(3) .18421(12) .034(3) 1.00000 Uani
C6 .0697(4) .6035(3) .06735(12) .034(3) 1.00000 Uani
C7 .1512(4) .6346(3) .00403(12) .036(3) 1.00000 Uani
C8 .1962(4) .6776(3) -.03418(12) .041(3) 1.00000 Uani
C9 .2768(4) .6236(3) -.06105(12) .040(3) 1.00000 Uani
C10 .3103(4) .5282(3) -.05307(13) .043(3) 1.00000 Uani
C11 .2664(4) .4839(3) -.01557(13) .043(3) 1.00000 Uani
C12 .1898(4) .5397(3) .01334(12) .036(3) 1.00000 Uani
C13 .2984(5) .6404(3) -.13771(12) .042(3) 1.00000 Uani
C14 .3758(4) .6952(3) -.17137(12) .038(3) 1.00000 Uani
C15 .3314(4) .6769(3) -.21443(12) .043(3) 1.00000 Uani
C16 .3981(5) .7274(3) -.24733(13) .044(3) 1.00000 Uani
C17 .5092(5) .7935(3) -.23688(13) .045(3) 1.00000 Uani
C18 .5518(4) .8117(3) -.19364(13) .044(3) 1.00000 Uani
C19 .4846(4) .7631(3) -.16028(12) .040(3) 1.00000 Uani
C20 .1481(4) .4297(3) .07636(12) .041(3) 1.00000 Uani
C21 .3055(5) .4100(4) .09286(14) .057(3) 1.00000 Uani
C22 .2451(6) .6546(5) -.30244(15) .092(4) 1.00000 Uani
C23 .5240(5) .9245(4) -.28456(15) .068(4) 1.00000 Uani
C24 .7160(5) .8990(4) -.14417(17) .071(4) 1.00000 Uani
C25 .0880(4) .5654(3) .22516(12) .035(3) 1.00000 Uani
C26 .1642(4) .5649(3) .29265(12) .037(3) 1.00000 Uani
C27 .2011(4) .5881(3) .33626(12) .044(3) 1.00000 Uani
C28 .2968(5) .5266(3) .35829(12) .045(3) 1.00000 Uani
C29 .3534(4) .4441(3) .34027(13) .046(3) 1.00000 Uani
C30 .3165(4) .4197(3) .29735(13) .045(3) 1.00000 Uani
C31 .2221(4) .4830(3) .27392(12) .038(3) 1.00000 Uani
C32 .2687(6) .5550(4) .43351(15) .070(4) 1.00000 Uani
C33 .3425(5) .5907(3) .47497(13) .050(3) 1.00000 Uani
C34 .4858(5) .6263(3) .47628(13) .050(3) 1.00000 Uani
C35 .5433(5) .6696(3) .51422(13) .047(3) 1.00000 Uani
C36 .4565(5) .6769(3) .55060(13) .047(3) 1.00000 Uani
C37 .3158(5) .6358(3) .54942(13) .048(3) 1.00000 Uani
C38 .2569(5) .5940(3) .51110(13) .055(3) 1.00000 Uani
C39 .1991(4) .4074(3) .19954(12) .044(3) 1.00000 Uani
C40 .0993(5) .3243(4) .20434(16) .068(4) 1.00000 Uani
C41 .7835(5) .6896(4) .48621(14) .060(3) 1.00000 Uani
C42 .4433(5) .8071(4) .59825(15) .063(3) 1.00000 Uani
C43 .0945(5) .6049(4) .58589(14) .066(3) 1.00000 Uani
H2 -.16859 .70400 .08406 .05000 1.00000 Uiso
H3 -.27044 .73437 .15286 .05000 1.00000 Uiso
H4 -.15273 .66761 .21633 .05000 1.00000 Uiso
H8 .17046 .74391 -.04130 .05000 1.00000 Uiso
H10 .36548 .49198 -.07430 .05000 1.00000 Uiso
H11 .28829 .41647 -.00964 .05000 1.00000 Uiso
H15 .25437 .62916 -.22160 .05000 1.00000 Uiso
H19 .51293 .77653 -.12961 .05000 1.00000 Uiso
H211 .37005 .40974 .06809 .05000 1.00000 Uiso
H212 .33715 .46049 .11331 .05000 1.00000 Uiso
H201 .08327 .42996 .10111 .05000 1.00000 Uiso
H202 .11618 .37921 .05589 .05000 1.00000 Uiso
H221 .27136 .59139 -.29077 .05000 1.00000 Uiso
H222 .15589 .67800 -.28868 .05000 1.00000 Uiso
H223 .21977 .64717 -.33366 .05000 1.00000 Uiso
H231 .42045 .91412 -.29498 .05000 1.00000 Uiso
H232 .52659 .96843 -.25971 .05000 1.00000 Uiso
H233 .57687 .95463 -.30812 .05000 1.00000 Uiso
H241 .63060 .92094 -.12814 .05000 1.00000 Uiso
H242 .75378 .83914 -.13142 .05000 1.00000 Uiso
H243 .79482 .94682 -.13975 .05000 1.00000 Uiso
H27 .16104 .64480 .35019 .05000 1.00000 Uiso
H29 .42011 .40284 .35806 .05000 1.00000 Uiso
H30 .35432 .36146 .28413 .05000 1.00000 Uiso
H34 .54649 .62113 .45073 .05000 1.00000 Uiso
H38 .15600 .56725 .50984 .05000 1.00000 Uiso
H391 .18406 .43259 .16988 .05000 1.00000 Uiso
H392 .30248 .38594 .20421 .05000 1.00000 Uiso
H401 .11429 .29906 .23400 .05000 1.00000 Uiso
H402 -.00413 .34571 .19967 .05000 1.00000 Uiso
H403 .11754 .27289 .18362 .05000 1.00000 Uiso
H411 .79657 .62020 .48533 .05000 1.00000 Uiso
H412 .73800 .71157 .45834 .05000 1.00000 Uiso
H413 .88292 .71820 .48944 .05000 1.00000 Uiso
H421 .46966 .85810 .57814 .05000 1.00000 Uiso
H422 .33500 .79846 .59684 .05000 1.00000 Uiso
H423 .47886 .82294 .62806 .05000 1.00000 Uiso
H431 .02046 .64567 .57058 .05000 1.00000 Uiso
H432 .08365 .53922 .57527 .05000 1.00000 Uiso
H433 .09979 .61159 .61771 .05000 1.00000 Uiso
H213 .31354 .34827 .10776 .05000 1.00000 Uiso

loop_
_atom_site_aniso_label
_atom_site_aniso_U_11
_atom_site_aniso_U_22
_atom_site_aniso_U_33
_atom_site_aniso_U_12
_atom_site_aniso_U_13
_atom_site_aniso_U_23
O1 .0602(17) .0488(17) .0271(15) -.0105(13) .0066(12) -.0026(14)
O2 .092(3) .076(3) .0419(18) -.041(2) -.0020(15) .0038(17)
O3 .0645(19) .084(3) .0331(17) -.0039(16) .0037(14) -.0020(16)
O4 .0541(16) .0576(19) .0537(18) .0114(14) .0226(14) .0166(16)
O5 .0542(17) .0528(18) .065(2) -.0124(15) .0005(15) .0059(16)
O6 .0659(18) .060(2) .0340(17) -.0084(15) -.0138(15) -.0018(15)
O7 .123(4) .329(8) .047(3) -.152(5) .015(3) -.036(4)
O8 .0518(18) .084(3) .0485(19) -.0116(16) -.0105(14) -.0154(17)
O9 .0622(17) .0546(19) .0407(17) .0018(15) -.0189(13) -.0088(15)
O10 .0632(18) .072(3) .0392(18) -.0216(16) -.0061(14) .0021(16)
N1 .0342(16) .0399(19) .0302(18) .0012(14) .0008(13) -.0006(16)
N2 .0473(19) .043(2) .0273(18) .0103(15) .0013(14) -.0003(17)
N3 .0392(17) .0369(19) .0296(17) .0055(14) .0008(14) .0024(16)
N4 .0438(18) .043(2) .0312(18) .0039(15) -.0024(14) -.0033(17)
N5 .0437(18) .0406(19) .0244(17) .0051(15) -.0001(14) -.0003(15)
C1 .0328(19) .041(3) .028(2) .0052(17) -.0014(15) -.0034(19)
C2 .042(3) .049(3) .033(3) .0110(19) -.0018(17) -.001(2)
C3 .034(3) .055(3) .043(3) .0136(18) .0008(17) -.008(3)
C4 .036(3) .053(3) .030(3) .0025(19) .0051(16) -.006(2)
C5 .032(2) .039(3) .032(3) -.0033(17) .0007(16) -.0026(19)
C6 .0336(19) .038(3) .031(3) .0056(17) -.0030(16) .0007(19)
C7 .042(3) .040(3) .027(3) .0063(18) -.0007(16) -.0039(19)
C8 .050(3) .038(3) .034(3) .0034(19) -.0008(18) .003(2)
C9 .046(3) .045(3) .030(3) -.004(2) .0058(18) -.000(2)
C10 .051(3) .046(3) .034(3) .0044(19) .0103(18) -.004(3)
C11 .054(3) .040(3) .035(3) .0053(19) .0035(19) -.001(3)
C12 .036(2) .045(3) .027(3) .0013(17) .0005(16) -.0024(19)
C13 .045(3) .045(3) .034(3) .000(2) -.0007(18) -.003(2)
C14 .041(3) .041(3) .032(3) .0037(19) .0049(16) -.000(2)
C15 .041(3) .051(3) .036(3) .0018(19) .0036(17) -.003(3)
C16 .047(3) .055(3) .030(3) .010(3) .0068(18) .000(3)
C17 .044(3) .051(3) .042(3) .006(3) .0146(19) .008(3)
C18 .039(3) .041(3) .051(3) .0029(19) .0038(19) .004(3)
C19 .044(3) .041(3) .036(3) .0055(19) .0037(18) .001(2)
C20 .043(3) .044(3) .036(3) .0055(18) .0046(17) .001(2)
C21 .054(3) .068(4) .051(3) .020(3) .0072(19) .012(3)
C22 .104(4) .139(6) .034(3) -.031(4) -.005(3) -.005(4)
C23 .090(4) .057(4) .059(3) .014(3) .027(3) .016(3)
C24 .067(3) .066(4) .078(4) -.016(3) -.015(3) -.003(3)
C25 .036(2) .039(3) .029(3) -.0008(18) .0016(16) .001(2)
C26 .042(3) .036(3) .032(3) -.0031(18) -.0000(17) .001(2)
C27 .056(3) .041(3) .035(3) -.0043(19) -.0028(18) -.004(2)
C28 .059(3) .047(3) .028(3) -.009(3) -.0122(19) .003(2)
C29 .056(3) .040(3) .040(3) .001(2) -.0109(19) .004(3)
C30 .053(3) .042(3) .040(3) .0024(19) -.0026(18) .004(3)
C31 .042(3) .040(3) .031(3) -.0034(18) -.0004(17) .0047(19)
C32 .086(4) .082(4) .041(3) -.047(3) -.003(3) .003(3)
C33 .068(3) .044(3) .036(3) -.018(3) -.014(3) .006(3)
C34 .063(3) .050(3) .036(3) -.005(3) -.0076(19) .001(3)
C35 .054(3) .045(3) .040(3) -.005(2) -.0099(19) .001(3)
C36 .058(3) .045(3) .036(3) -.004(3) -.018(2) .002(3)
C37 .064(3) .049(3) .031(3) -.006(3) -.009(2) .008(3)
C38 .072(3) .053(3) .039(3) -.022(3) -.008(3) .006(3)
C39 .057(3) .041(3) .033(3) .0120(19) .0021(18) -.001(2)
C40 .066(3) .053(3) .083(4) -.004(3) -.001(3) -.022(3)
C41 .061(3) .066(3) .052(3) -.011(3) -.003(3) .001(3)
C42 .067(3) .060(4) .060(3) -.005(3) -.017(3) -.012(3)
C43 .074(3) .076(4) .047(3) -.021(3) -.015(3) .008(3)

loop_
_geom_bond_atom_site_label_1
_geom_bond_atom_site_label_2
_geom_bond_site_symmetry_1
_geom_bond_site_symmetry_2
_geom_bond_distance
O1 C9 . . 1.416(5)
O1 C13 . . 1.351(5)
O2 C13 . . 1.195(5)
O3 C16 . . 1.358(5)
O3 C22 . . 1.409(7)
O4 C17 . . 1.377(5)
O4 C23 . . 1.416(6)
O5 C18 . . 1.373(5)
O5 C24 . . 1.421(6)
O6 C28 . . 1.422(5)
O6 C32 . . 1.319(6)
O7 C32 . . 1.191(7)
O8 C35 . . 1.368(5)
O8 C41 . . 1.412(6)
O9 C36 . . 1.369(5)
O9 C42 . . 1.423(6)
O10 C37 . . 1.366(5)
O10 C43 . . 1.421(6)
N1 C1 . . 1.343(5)
N1 C5 . . 1.352(5)
N2 C6 . . 1.328(5)
N2 C7 . . 1.391(5)
N3 C6 . . 1.369(5)
N3 C12 . . 1.395(5)
N3 C20 . . 1.450(5)
N4 C25 . . 1.329(5)
N4 C26 . . 1.385(5)
N5 C25 . . 1.375(5)
N5 C31 . . 1.390(5)
N5 C39 . . 1.458(5)
C1 C2 . . 1.394(5)
C1 C6 . . 1.477(5)
C2 C3 . . 1.381(6)
C3 C4 . . 1.373(5)
C4 C5 . . 1.384(5)
C5 C25 . . 1.478(5)
C7 C8 . . 1.396(6)
C7 C12 . . 1.402(6)
C8 C9 . . 1.355(6)
C9 C10 . . 1.389(6)
C10 C11 . . 1.383(6)
C11 C12 . . 1.391(6)
C13 C14 . . 1.487(6)
C14 C15 . . 1.386(5)
C14 C19 . . 1.395(5)
C15 C16 . . 1.393(6)
C16 C17 . . 1.388(6)
C17 C18 . . 1.387(6)
C18 C19 . . 1.392(6)
C20 C21 . . 1.504(5)
C26 C27 . . 1.402(5)
C26 C31 . . 1.396(6)
C27 C28 . . 1.372(6)
C28 C29 . . 1.388(6)
C29 C30 . . 1.386(6)
C30 C31 . . 1.401(6)
C32 C33 . . 1.493(6)
C33 C34 . . 1.380(6)
C33 C38 . . 1.381(6)
C34 C35 . . 1.390(6)
C35 C36 . . 1.397(6)
C36 C37 . . 1.389(6)
C37 C38 . . 1.395(6)
C39 C40 . . 1.482(6)

loop_
_cod_related_entry_id
_cod_related_entry_database
_cod_related_entry_code
1 ChemSpider 30659946
